data_1562481
loop_
_publ_author_name
'Rudyk, Brent W.'
'Stoyko, Stanislav S.'
'Oliynyk, Anton O.'
'Mar, Arthur'

_publ_section_title
;
 Rare-earth transition-metal gallium chalcogenides RE3MGaCh7 (M=Fe, Co,
 Ni; Ch=S, Se)
;
_journal_issue 1
_journal_name_full 'Journal of Solid State Chemistry'
_journal_page_first 79
_journal_page_last 88
_journal_paper_doi 10.1016/j.jssc.2013.11.003
_journal_volume 210
_journal_year 2014
_chemical_formula_structural 'Tb3 Co Ga S7'
_chemical_formula_sum 'Co Ga S7 Tb3'
_chemical_formula_weight 829.83
_chemical_name_common 'terbium cobalt gallium sulphide (3/1/1/7)'
_chemical_name_systematic 'terbium cobalt gallium sulphide (3/1/1/7)'
_space_group_IT_number 173
_space_group_name_Hall 'P 6c'
_space_group_name_H-M_alt 'P 63'
_symmetry_cell_setting hexagonal
_symmetry_space_group_name_Hall 'P 6c'
_symmetry_space_group_name_H-M 'P 63'
_atom_sites_solution_hydrogens .
_atom_sites_solution_primary direct
_atom_sites_solution_secondary difmap
_audit_creation_method SHELXL-97
_cell_angle_alpha 90.00
_cell_angle_beta 90.00
_cell_angle_gamma 120.00
_cell_formula_units_Z 2
_cell_length_a 9.6216(10)
_cell_length_b 9.6216(10)
_cell_length_c 6.0972(6)
_cell_measurement_reflns_used 9970
_cell_measurement_temperature 173(2)
_cell_measurement_theta_max 0.3255
_cell_measurement_theta_min 0.1388
_cell_volume 488.83(9)
_computing_cell_refinement 'Bruker SAINT 7.68A (Bruker, 2009)'
_computing_data_collection 'Bruker SMART 5.054 (Bruker, 1999)'
_computing_data_reduction 'Bruker SAINT 7.68A'
_computing_molecular_graphics 'ATOMS 5.1 (Dowty, 1999)'
_computing_publication_material 'Bruker SHELXTL 6.12'
_computing_structure_refinement 'Bruker SHELXTL 6.12'
_computing_structure_solution 'Bruker SHELXTL 6.12'
_diffrn_ambient_temperature 173(2)
_diffrn_measured_fraction_theta_full 0.993
_diffrn_measured_fraction_theta_max 0.993
_diffrn_measurement_device_type 'Bruker PLATFORM/SMART APEX II CCD'
_diffrn_measurement_method '\w scans'
_diffrn_radiation_monochromator graphite
_diffrn_radiation_source 'fine-focus sealed tube'
_diffrn_radiation_type MoK\a
_diffrn_radiation_wavelength 0.71073
_diffrn_reflns_av_R_equivalents 0.0213
_diffrn_reflns_av_sigmaI/netI 0.0172
_diffrn_reflns_limit_h_max 14
_diffrn_reflns_limit_h_min -14
_diffrn_reflns_limit_k_max 14
_diffrn_reflns_limit_k_min -14
_diffrn_reflns_limit_l_max 9
_diffrn_reflns_limit_l_min -9
_diffrn_reflns_number 7073
_diffrn_reflns_theta_full 33.20
_diffrn_reflns_theta_max 33.20
_diffrn_reflns_theta_min 2.44
_exptl_absorpt_coefficient_mu 27.222
_exptl_absorpt_correction_T_max 0.3222
_exptl_absorpt_correction_T_min 0.1382
_exptl_absorpt_correction_type numerical
_exptl_absorpt_process_details 'Bruker SHELXTL 6.12 (Sheldrick, 2001)'
_exptl_crystal_colour grey
_exptl_crystal_density_diffrn 5.638
_exptl_crystal_density_method 'not measured'
_exptl_crystal_description irregular
_exptl_crystal_F_000 730
_exptl_crystal_size_max 0.11
_exptl_crystal_size_mid 0.11
_exptl_crystal_size_min 0.06
_refine_diff_density_max 3.343
_refine_diff_density_min -3.731
_refine_diff_density_rms 0.722
_refine_ls_abs_structure_details 'Flack H D (1983), Acta Cryst. A39, 876-881'
_refine_ls_abs_structure_Flack 0.07(5)
_refine_ls_extinction_coef 0.0157(10)
_refine_ls_extinction_expression Fc^*^=kFc[1+0.001xFc^2^\l^3^/sin(2\q)]^-1/4^
_refine_ls_extinction_method SHELXL
_refine_ls_goodness_of_fit_ref 1.477
_refine_ls_hydrogen_treatment .
_refine_ls_matrix_type full
_refine_ls_number_parameters 39
_refine_ls_number_reflns 1248
_refine_ls_number_restraints 1
_refine_ls_restrained_S_all 1.476
_refine_ls_R_factor_all 0.0448
_refine_ls_R_factor_gt 0.0447
_refine_ls_shift/su_max 0.000
_refine_ls_shift/su_mean 0.000
_refine_ls_structure_factor_coef Fsqd
_refine_ls_weighting_details 'calc w=1/[\s^2^(Fo^2^)+(0.0000P)^2^+45.0670P] where P=(Fo^2^+2Fc^2^)/3'
_refine_ls_weighting_scheme calc
_refine_ls_wR_factor_gt 0.1254
_refine_ls_wR_factor_ref 0.1254
_reflns_number_gt 1244
_reflns_number_total 1248
_reflns_threshold_expression I>2s\(I)
_cod_data_source_file JSSC-2014-210-79.cif
_cod_data_source_block Tb3CoGaS7
_cod_database_code 1562481

loop_
_symmetry_equiv_pos_as_xyz
'x, y, z'
'-y, x-y, z'
'-x+y, -x, z'
'-x, -y, z+1/2'
'y, -x+y, z+1/2'
'x-y, x, z+1/2'

loop_
_atom_site_label
_atom_site_type_symbol
_atom_site_fract_x
_atom_site_fract_y
_atom_site_fract_z
_atom_site_U_iso_or_equiv
_atom_site_adp_type
_atom_site_occupancy
_atom_site_symmetry_multiplicity
_atom_site_calc_flag
_atom_site_refinement_flags
_atom_site_disorder_assembly
_atom_site_disorder_group
Tb Tb 0.37662(8) 0.22246(8) 0.3179(2) 0.0073(2) Uani 1 1 d . . .
Co Co 0.0000 0.0000 0.0000(7) 0.0090(7) Uani 1 3 d S . .
Ga Ga 0.3333 0.6667 0.3914(5) 0.0057(5) Uani 1 3 d S . .
S1 S 0.1015(5) 0.2382(5) 0.2383(7) 0.0067(6) Uani 1 1 d . . .
S2 S 0.5200(5) 0.0869(5) 0.0488(6) 0.0056(6) Uani 1 1 d . . .
S3 S 0.3333 0.6667 1.0262(11) 0.0061(11) Uani 1 3 d S . .

loop_
_atom_site_aniso_label
_atom_site_aniso_U_11
_atom_site_aniso_U_22
_atom_site_aniso_U_33
_atom_site_aniso_U_23
_atom_site_aniso_U_13
_atom_site_aniso_U_12
Tb 0.0060(3) 0.0073(3) 0.0081(3) 0.0007(3) 0.0006(3) 0.0029(2)
Co 0.0085(10) 0.0085(10) 0.0101(15) 0.000 0.000 0.0043(5)
Ga 0.0057(8) 0.0057(8) 0.0057(11) 0.000 0.000 0.0028(4)
S1 0.0070(15) 0.0062(14) 0.0070(13) -0.0004(13) -0.0019(13) 0.0035(13)
S2 0.0060(14) 0.0038(13) 0.0045(14) 0.0008(11) 0.0012(12) 0.0005(12)
S3 0.0067(16) 0.0067(16) 0.005(3) 0.000 0.000 0.0033(8)

loop_
_atom_type_symbol
_atom_type_description
_atom_type_scat_dispersion_real
_atom_type_scat_dispersion_imag
_atom_type_scat_source
S S 0.1246 0.1234 'International Tables Vol C Tables 4.2.6.8 and 6.1.1.4'
Co Co 0.3494 0.9721 'International Tables Vol C Tables 4.2.6.8 and 6.1.1.4'
Ga Ga 0.2307 1.6083 'International Tables Vol C Tables 4.2.6.8 and 6.1.1.4'
Tb Tb -0.1723 4.1537 'International Tables Vol C Tables 4.2.6.8 and 6.1.1.4'

loop_
_geom_angle_atom_site_label_1
_geom_angle_atom_site_label_2
_geom_angle_atom_site_label_3
_geom_angle
_geom_angle_site_symmetry_1
_geom_angle_site_symmetry_3
S3 Tb S2 80.66(13) 4_664 3_665
S3 Tb S1 150.73(11) 4_664 .
S2 Tb S1 93.98(12) 3_665 .
S3 Tb S1 86.16(15) 4_664 5
S2 Tb S1 143.80(12) 3_665 5
S1 Tb S1 81.41(12) . 5
S3 Tb S1 127.91(9) 4_664 3
S2 Tb S1 133.77(13) 3_665 3
S1 Tb S1 75.86(16) . 3
S1 Tb S1 80.12(11) 5 3
S3 Tb S2 79.25(12) 4_664 .
S2 Tb S2 79.24(15) 3_665 .
S1 Tb S2 128.30(13) . .
S1 Tb S2 131.10(11) 5 .
S1 Tb S2 73.31(11) 3 .
S3 Tb S2 75.37(9) 4_664 6
S2 Tb S2 72.48(6) 3_665 6
S1 Tb S2 75.58(11) . 6
S1 Tb S2 71.60(11) 5 6
S1 Tb S2 142.22(11) 3 6
S2 Tb S2 144.47(11) . 6
S3 Tb Co 131.27(14) 4_664 4
S2 Tb Co 142.21(9) 3_665 4
S1 Tb Co 48.22(10) . 4
S1 Tb Co 46.20(11) 5 4
S1 Tb Co 47.88(9) 3 4
S2 Tb Co 121.09(9) . 4
S2 Tb Co 94.40(9) 6 4
S1 Co S1 88.81(18) . 3
S1 Co S1 88.81(18) . 2
S1 Co S1 88.81(18) 3 2
S1 Co S1 177.4(2) . 4_554
S1 Co S1 93.04(8) 3 4_554
S1 Co S1 93.04(8) 2 4_554
S1 Co S1 93.04(8) . 6_554
S1 Co S1 177.4(2) 3 6_554
S1 Co S1 93.04(8) 2 6_554
S1 Co S1 85.05(18) 4_554 6_554
S1 Co S1 93.04(8) . 5_554
S1 Co S1 93.04(8) 3 5_554
S1 Co S1 177.4(2) 2 5_554
S1 Co S1 85.05(18) 4_554 5_554
S1 Co S1 85.05(17) 6_554 5_554
S1 Co Tb 126.10(10) . 4_554
S1 Co Tb 124.33(10) 3 4_554
S1 Co Tb 55.49(10) 2 4_554
S1 Co Tb 54.01(9) 4_554 4_554
S1 Co Tb 55.71(9) 6_554 4_554
S1 Co Tb 121.91(17) 5_554 4_554
S1 Co Tb 55.49(10) . 6_554
S1 Co Tb 126.10(10) 3 6_554
S1 Co Tb 124.33(10) 2 6_554
S1 Co Tb 121.91(17) 4_554 6_554
S1 Co Tb 54.01(9) 6_554 6_554
S1 Co Tb 55.71(9) 5_554 6_554
Tb Co Tb 109.56(7) 4_554 6_554
S1 Co Tb 124.33(10) . 5_554
S1 Co Tb 55.49(10) 3 5_554
S1 Co Tb 126.10(10) 2 5_554
S1 Co Tb 55.71(9) 4_554 5_554
S1 Co Tb 121.91(17) 6_554 5_554
S1 Co Tb 54.01(9) 5_554 5_554
Tb Co Tb 109.56(7) 4_554 5_554
Tb Co Tb 109.56(7) 6_554 5_554
S3 Ga S2 114.93(12) 1_554 4_665
S3 Ga S2 114.93(12) 1_554 5_565
S2 Ga S2 103.50(14) 4_665 5_565
S3 Ga S2 114.93(12) 1_554 6
S2 Ga S2 103.50(14) 4_665 6
S2 Ga S2 103.50(14) 5_565 6
Co S1 Co 74.80(11) . 4
Co S1 Tb 89.86(12) . .
Co S1 Tb 77.77(11) 4 .
Co S1 Tb 78.30(14) . 6_554
Co S1 Tb 153.07(18) 4 6_554
Tb S1 Tb 103.57(14) . 6_554
Co S1 Tb 88.17(12) . 2
Co S1 Tb 76.41(11) 4 2
Tb S1 Tb 153.70(17) . 2
Tb S1 Tb 101.69(13) 6_554 2
Ga S2 Tb 89.44(14) 4_664 2_655
Ga S2 Tb 87.47(13) 4_664 .
Tb S2 Tb 97.68(12) 2_655 .
Ga S2 Tb 117.65(16) 4_664 5_554
Tb S2 Tb 149.37(15) 2_655 5_554
Tb S2 Tb 97.56(12) . 5_554
Ga S3 Tb 117.50(13) 1_556 5_565
Ga S3 Tb 117.50(13) 1_556 6
Tb S3 Tb 100.38(16) 5_565 6
Ga S3 Tb 117.50(13) 1_556 4_665
Tb S3 Tb 100.38(16) 5_565 4_665
Tb S3 Tb 100.38(16) 6 4_665

loop_
_geom_bond_atom_site_label_1
_geom_bond_atom_site_label_2
_geom_bond_distance
_geom_bond_site_symmetry_2
Tb S3 2.750(3) 4_664
Tb S2 2.765(4) 3_665
Tb S1 2.769(4) .
Tb S1 2.815(5) 5
Tb S1 2.843(4) 3
Tb S2 2.845(4) .
Tb S2 2.986(4) 6
Tb Co 3.3449(17) 4
Co S1 2.466(5) .
Co S1 2.466(5) 3
Co S1 2.466(5) 2
Co S1 2.552(5) 4_554
Co S1 2.552(5) 6_554
Co S1 2.552(5) 5_554
Co Tb 3.3449(16) 4_554
Co Tb 3.3449(16) 6_554
Co Tb 3.3449(16) 5_554
Ga S3 2.226(7) 1_554
Ga S2 2.278(4) 4_665
Ga S2 2.278(4) 5_565
Ga S2 2.278(4) 6
S1 Co 2.552(5) 4
S1 Tb 2.815(5) 6_554
S1 Tb 2.843(4) 2
S2 Ga 2.278(4) 4_664
S2 Tb 2.765(4) 2_655
S2 Tb 2.986(4) 5_554
S3 Ga 2.226(7) 1_556
S3 Tb 2.750(3) 5_565
S3 Tb 2.750(3) 6
S3 Tb 2.750(3) 4_665
